data_2232762
loop_
_publ_author_name
'Pansuriya, Pramod B.'
'Friedrich, Holger B.'
'Maguire, Glenn E. M.'

_publ_section_title
;
 4,5,6,10,11,12,16,17,18,22,23,24-Dodecakis[(methoxycarbonyl)methoxy]-2,8,14,20-tetrapentylresorcin[4]arene
;
_journal_coeditor_code HG5135
_journal_issue 12
_journal_name_full 'Acta Crystallographica Section E'
_journal_page_first o3305
_journal_page_last o3306
_journal_paper_doi 10.1107/S1600536811047180
_journal_volume 67
_journal_year 2011
_chemical_formula_iupac 'C84 H112 O36'
_chemical_formula_moiety 'C84 H112 O36'
_chemical_formula_sum 'C84 H112 O36'
_chemical_formula_weight 1697.74
_chemical_name_systematic
;
4,5,6,10,11,12,16,17,18,22,23,24-Dodecakis[(methoxycarbonyl)methoxy]-
2,8,14,20-tetrapentylresorcin[4]arene
;
_space_group_IT_number 2
_symmetry_cell_setting triclinic
_symmetry_space_group_name_Hall '-P 1'
_symmetry_space_group_name_H-M 'P -1'
_atom_sites_solution_hydrogens geom
_atom_sites_solution_primary direct
_atom_sites_solution_secondary difmap
_audit_creation_method SHELXL-97
_cell_angle_alpha 102.2310(10)
_cell_angle_beta 90.8650(10)
_cell_angle_gamma 94.9000(10)
_cell_formula_units_Z 2
_cell_length_a 13.8526(7)
_cell_length_b 13.9033(7)
_cell_length_c 23.7333(11)
_cell_measurement_reflns_used 48747
_cell_measurement_temperature 173(2)
_cell_measurement_theta_max 28.39
_cell_measurement_theta_min 1.50
_cell_volume 4448.3(4)
_computing_cell_refinement 'SAINT (Bruker, 2006)'
_computing_data_collection 'APEX2 (Bruker, 2006)'
_computing_data_reduction 'SAINT (Bruker, 2006)'
_computing_molecular_graphics 'OLEX2 (Dolomanov et al., 2009)'
_computing_publication_material 'SHELXL97 (Sheldrick, 2008)'
_computing_structure_refinement 'SHELXL97 (Sheldrick, 2008)'
_computing_structure_solution 'SHELXS97 (Sheldrick, 2008)'
_diffrn_ambient_temperature 173(2)
_diffrn_measured_fraction_theta_full 0.985
_diffrn_measured_fraction_theta_max 0.985
_diffrn_measurement_device_type 'Bruker Kappa DUO APEXII'
_diffrn_measurement_method '0.5\% \f scans and \w scans'
_diffrn_radiation_monochromator graphite
_diffrn_radiation_source 'fine-focus sealed tube'
_diffrn_radiation_type MoK\a
_diffrn_radiation_wavelength 0.71073
_diffrn_reflns_av_R_equivalents 0.0270
_diffrn_reflns_av_sigmaI/netI 0.0373
_diffrn_reflns_limit_h_max 18
_diffrn_reflns_limit_h_min -18
_diffrn_reflns_limit_k_max 18
_diffrn_reflns_limit_k_min -18
_diffrn_reflns_limit_l_max 31
_diffrn_reflns_limit_l_min -31
_diffrn_reflns_number 48747
_diffrn_reflns_theta_full 28.39
_diffrn_reflns_theta_max 28.39
_diffrn_reflns_theta_min 1.50
_diffrn_standards_decay_% 0
_diffrn_standards_interval_count 0
_diffrn_standards_interval_time 0
_diffrn_standards_number 0
_exptl_absorpt_coefficient_mu 0.099
_exptl_absorpt_correction_T_max 0.9728
_exptl_absorpt_correction_T_min 0.9530
_exptl_absorpt_correction_type multi-scan
_exptl_absorpt_process_details '(SADABS; Bruker, 2006)'
_exptl_crystal_colour colourless
_exptl_crystal_density_diffrn 1.268
_exptl_crystal_density_method 'not measured'
_exptl_crystal_description block
_exptl_crystal_F_000 1808
_exptl_crystal_size_max 0.49
_exptl_crystal_size_mid 0.32
_exptl_crystal_size_min 0.28
_refine_diff_density_max 0.932
_refine_diff_density_min -0.988
_refine_ls_extinction_method none
_refine_ls_goodness_of_fit_ref 1.051
_refine_ls_hydrogen_treatment constr
_refine_ls_matrix_type full
_refine_ls_number_parameters 1084
_refine_ls_number_reflns 21987
_refine_ls_number_restraints 19
_refine_ls_restrained_S_all 1.052
_refine_ls_R_factor_all 0.1082
_refine_ls_R_factor_gt 0.0730
_refine_ls_shift/su_max 0.000
_refine_ls_shift/su_mean 0.000
_refine_ls_structure_factor_coef Fsqd
_refine_ls_weighting_details 'calc w=1/[\s^2^(Fo^2^)+(0.1324P)^2^+2.1604P] where P=(Fo^2^+2Fc^2^)/3'
_refine_ls_weighting_scheme calc
_refine_ls_wR_factor_gt 0.2166
_refine_ls_wR_factor_ref 0.2510
_reflns_number_gt 14127
_reflns_number_total 21987
_reflns_threshold_expression I>2sigma(I)
_cod_data_source_file hg5135.cif
_cod_data_source_block I
_cod_database_code 2232762
_cod_database_fobs_code 2232762

loop_
_symmetry_equiv_pos_as_xyz
'x, y, z'
'-x, -y, -z'

loop_
_atom_site_type_symbol
_atom_site_label
_atom_site_fract_x
_atom_site_fract_y
_atom_site_fract_z
_atom_site_U_iso_or_equiv
_atom_site_adp_type
_atom_site_calc_flag
_atom_site_refinement_flags
_atom_site_occupancy
_atom_site_symmetry_multiplicity
_atom_site_disorder_assembly
_atom_site_disorder_group
O O1 0.13264(12) 0.31173(13) 0.14032(7) 0.0429(4) Uani d . 1 1 . .
O O2 0.10243(17) 0.13560(17) 0.06370(10) 0.0651(6) Uani d . 1 1 . .
O O3 0.0785(2) 0.2129(2) -0.00817(9) 0.0840(8) Uani d . 1 1 . .
O O4 0.16273(13) 0.51494(14) 0.14819(7) 0.0464(4) Uani d . 1 1 . .
O O6B -0.0588(11) 0.6228(14) 0.1755(8) 0.155(5) Uani d PD 0.50 1 A 2
O O7 0.31777(14) 0.62305(13) 0.21628(7) 0.0467(4) Uani d . 1 1 . .
O O8 0.4637(2) 0.7610(2) 0.20494(13) 0.0881(8) Uani d . 1 1 . .
O O9 0.3824(2) 0.79052(18) 0.12883(11) 0.0858(8) Uani d . 1 1 . .
O O10 0.58545(13) 0.52770(12) 0.18926(7) 0.0424(4) Uani d . 1 1 . .
O O11 0.6304(3) 0.5992(2) 0.09343(11) 0.1022(11) Uani d . 1 1 . .
O O12 0.6798(2) 0.74647(17) 0.14643(11) 0.0775(7) Uani d . 1 1 . .
O O13 0.75594(12) 0.43942(15) 0.19019(7) 0.0467(4) Uani d . 1 1 C .
O O14 0.89365(17) 0.3820(3) 0.11323(10) 0.0892(9) Uani d . 1 1 . .
O O15 0.78558(19) 0.3844(3) 0.04323(10) 0.0923(9) Uani d . 1 1 . .
O O16 0.79734(11) 0.34439(14) 0.28147(7) 0.0451(4) Uani d . 1 1 . .
O O17 0.92758(17) 0.47149(18) 0.35766(10) 0.0703(6) Uani d . 1 1 . .
O O18 1.04481(14) 0.43717(19) 0.29349(9) 0.0634(6) Uani d . 1 1 . .
O O19 0.81969(12) 0.24638(13) 0.42267(7) 0.0437(4) Uani d . 1 1 D .
O O20 1.06736(17) 0.3149(2) 0.40676(13) 0.0815(8) Uani d . 1 1 . .
O O21 0.9688(2) 0.3370(3) 0.48027(13) 0.1046(11) Uani d . 1 1 . .
O O22 0.80037(13) 0.04236(14) 0.40250(8) 0.0475(4) Uani d . 1 1 . .
O O23 0.92065(18) -0.0667(2) 0.44649(12) 0.0789(7) Uani d . 1 1 . .
O O24 0.83115(18) -0.05890(19) 0.52536(10) 0.0731(7) Uani d . 1 1 . .
O O25 0.63472(15) -0.06190(13) 0.34663(9) 0.0549(5) Uani d . 1 1 . .
O O26 0.72536(18) -0.19955(18) 0.38958(13) 0.0739(7) Uani d . 1 1 . .
O O27 0.7890(2) -0.25356(19) 0.30427(12) 0.0887(9) Uani d . 1 1 . .
O O28 0.61969(12) 0.05048(12) 0.20480(7) 0.0413(4) Uani d . 1 1 . .
O O29 0.76894(14) 0.02241(16) 0.12940(9) 0.0601(5) Uani d . 1 1 . .
O O30 0.84630(14) 0.16619(17) 0.17455(9) 0.0614(6) Uani d . 1 1 . .
O O31 0.57879(13) 0.15382(12) 0.12059(7) 0.0420(4) Uani d . 1 1 . .
O O32 0.71822(16) 0.16864(18) 0.04556(9) 0.0675(6) Uani d . 1 1 . .
O O33 0.65902(15) 0.02776(16) -0.01339(9) 0.0618(5) Uani d . 1 1 . .
O O34 0.39248(13) 0.21417(13) 0.11147(7) 0.0449(4) Uani d . 1 1 . .
O O35 0.48113(19) 0.22384(16) 0.00985(9) 0.0676(6) Uani d . 1 1 . .
O O36 0.52875(17) 0.38380(16) 0.04393(9) 0.0615(5) Uani d . 1 1 . .
C C1 0.27237(16) 0.31799(17) 0.20164(10) 0.0360(5) Uani d . 1 1 . .
C C2 0.21143(16) 0.36646(18) 0.17209(10) 0.0371(5) Uani d . 1 1 . .
C C3 0.22623(17) 0.46773(18) 0.17690(10) 0.0386(5) Uani d . 1 1 . .
C C4 0.30425(18) 0.52186(17) 0.21001(10) 0.0377(5) Uani d . 1 1 . .
C C5 0.36682(16) 0.47595(17) 0.24047(9) 0.0340(4) Uani d . 1 1 . .
C C6 0.34837(16) 0.37460(17) 0.23617(10) 0.0354(5) Uani d . 1 1 . .
H H6 0.3890 0.3426 0.2575 0.042 Uiso calc R 1 1 . .
C C7 0.44980(17) 0.53857(16) 0.27734(9) 0.0346(5) Uani d . 1 1 . .
H H7 0.4681 0.5944 0.2580 0.042 Uiso calc R 1 1 . .
C C8 0.54085(16) 0.48511(15) 0.27913(9) 0.0318(4) Uani d . 1 1 . .
C C9 0.60583(16) 0.48333(16) 0.23463(9) 0.0341(5) Uani d . 1 1 . .
C C10 0.69133(16) 0.43676(17) 0.23376(9) 0.0356(5) Uani d . 1 1 . .
C C11 0.71685(15) 0.39636(17) 0.28034(9) 0.0343(5) Uani d . 1 1 . .
C C12 0.65470(15) 0.39848(16) 0.32667(9) 0.0309(4) Uani d . 1 1 . .
C C13 0.56720(15) 0.44136(15) 0.32418(9) 0.0308(4) Uani d . 1 1 . .
H H13 0.5237 0.4406 0.3547 0.037 Uiso calc R 1 1 . .
C C14 0.68698(16) 0.35817(16) 0.37786(9) 0.0324(4) Uani d . 1 1 . .
H H14 0.7585 0.3760 0.3828 0.039 Uiso calc R 1 1 . .
C C15 0.67284(16) 0.24601(16) 0.36732(9) 0.0328(4) Uani d . 1 1 . .
C C16 0.74106(17) 0.19455(18) 0.38985(10) 0.0372(5) Uani d . 1 1 . .
C C17 0.72957(18) 0.09213(18) 0.38165(10) 0.0405(5) Uani d . 1 1 . .
C C18 0.64867(18) 0.03932(17) 0.35140(11) 0.0407(5) Uani d . 1 1 . .
C C19 0.57916(17) 0.08802(17) 0.32812(9) 0.0350(5) Uani d . 1 1 . .
C C20 0.59211(16) 0.19039(16) 0.33727(9) 0.0324(4) Uani d . 1 1 . .
H H20 0.5440 0.2240 0.3225 0.039 Uiso calc R 1 1 . .
C C21 0.49368(17) 0.02652(16) 0.29302(10) 0.0359(5) Uani d . 1 1 . .
H H21 0.5174 -0.0379 0.2739 0.043 Uiso calc R 1 1 . .
C C22 0.46404(16) 0.07671(16) 0.24526(9) 0.0345(5) Uani d . 1 1 . .
C C23 0.53180(16) 0.09029(16) 0.20368(10) 0.0350(5) Uani d . 1 1 . .
C C24 0.50914(17) 0.13776(16) 0.15997(9) 0.0362(5) Uani d . 1 1 . .
C C25 0.41828(17) 0.17231(17) 0.15692(9) 0.0364(5) Uani d . 1 1 . .
C C26 0.34932(16) 0.16143(16) 0.19821(10) 0.0353(5) Uani d . 1 1 . .
C C27 0.37446(16) 0.11397(16) 0.24166(10) 0.0341(4) Uani d . 1 1 . .
H H27 0.3285 0.1067 0.2701 0.041 Uiso calc R 1 1 . .
C C28 0.25388(17) 0.20660(18) 0.19525(11) 0.0398(5) Uani d . 1 1 . .
H H28 0.2246 0.1794 0.1557 0.048 Uiso calc R 1 1 . .
C C29 0.1248(2) 0.3151(2) 0.08097(11) 0.0519(6) Uani d . 1 1 . .
H H29A 0.1864 0.3446 0.0686 0.062 Uiso calc R 1 1 . .
H H29B 0.0723 0.3560 0.0745 0.062 Uiso calc R 1 1 . .
C C30 0.1024(2) 0.2094(3) 0.04659(12) 0.0537(7) Uani d . 1 1 . .
C C31 0.0546(4) 0.1173(4) -0.04665(17) 0.1165(19) Uani d . 1 1 . .
H H31A 0.0384 0.1267 -0.0853 0.175 Uiso calc R 1 1 . .
H H31B -0.0010 0.0826 -0.0321 0.175 Uiso calc R 1 1 . .
H H31C 0.1104 0.0780 -0.0485 0.175 Uiso calc R 1 1 . .
C C32 0.0816(2) 0.5415(3) 0.18191(14) 0.0644(8) Uani d . 1 1 . .
H H32A 0.1031 0.5933 0.2163 0.077 Uiso calc R 1 1 B 1
H H32B 0.0523 0.4832 0.1953 0.077 Uiso calc R 1 1 B 1
C C33B 0.0316(6) 0.6084(8) 0.1556(4) 0.060(2) Uani d PD 0.50 1 A 2
C C34B -0.1142(10) 0.6568(10) 0.1266(7) 0.155(5) Uani d PD 0.50 1 A 2
H H34A -0.1803 0.6690 0.1383 0.233 Uiso calc PR 0.50 1 A 2
H H34B -0.1166 0.6050 0.0913 0.233 Uiso calc PR 0.50 1 A 2
H H34C -0.0805 0.7177 0.1194 0.233 Uiso calc PR 0.50 1 A 2
C C35 0.3204(4) 0.6603(3) 0.16515(16) 0.0885(14) Uani d . 1 1 . .
H H35A 0.2571 0.6848 0.1583 0.106 Uiso calc R 1 1 . .
H H35B 0.3317 0.6065 0.1319 0.106 Uiso calc R 1 1 . .
C C36 0.3975(3) 0.7411(2) 0.16959(14) 0.0651(8) Uani d . 1 1 . .
C C37 0.4514(4) 0.8719(3) 0.12526(17) 0.0892(13) Uani d . 1 1 . .
H H37A 0.4317 0.9021 0.0937 0.134 Uiso calc R 1 1 . .
H H37B 0.5156 0.8481 0.1180 0.134 Uiso calc R 1 1 . .
H H37C 0.4540 0.9211 0.1617 0.134 Uiso calc R 1 1 . .
C C38 0.41432(18) 0.58630(17) 0.33713(10) 0.0385(5) Uani d . 1 1 . .
H H38A 0.3491 0.6083 0.3325 0.046 Uiso calc R 1 1 . .
H H38B 0.4085 0.5361 0.3612 0.046 Uiso calc R 1 1 . .
C C39 0.48218(19) 0.67438(18) 0.36810(10) 0.0430(5) Uani d . 1 1 . .
H H39A 0.5475 0.6523 0.3722 0.052 Uiso calc R 1 1 . .
H H39B 0.4875 0.7246 0.3441 0.052 Uiso calc R 1 1 . .
C C40 0.4492(2) 0.7219(2) 0.42729(11) 0.0499(6) Uani d . 1 1 . .
H H40A 0.4524 0.6745 0.4529 0.060 Uiso calc R 1 1 . .
H H40B 0.3807 0.7358 0.4240 0.060 Uiso calc R 1 1 . .
C C41 0.5095(3) 0.8174(2) 0.45475(12) 0.0563(7) Uani d . 1 1 . .
H H41A 0.5782 0.8038 0.4574 0.068 Uiso calc R 1 1 . .
H H41B 0.5054 0.8653 0.4295 0.068 Uiso calc R 1 1 . .
C C42 0.4774(4) 0.8637(3) 0.51429(15) 0.0848(12) Uani d . 1 1 . .
H H42A 0.5189 0.9246 0.5297 0.127 Uiso calc R 1 1 . .
H H42B 0.4827 0.8173 0.5398 0.127 Uiso calc R 1 1 . .
H H42C 0.4100 0.8791 0.5119 0.127 Uiso calc R 1 1 . .
C C43 0.6397(3) 0.6229(2) 0.19571(13) 0.0613(8) Uani d . 1 1 . .
H H43A 0.7057 0.6199 0.2115 0.074 Uiso calc R 1 1 . .
H H43B 0.6075 0.6729 0.2232 0.074 Uiso calc R 1 1 . .
C C44 0.6463(3) 0.6519(2) 0.13949(14) 0.0647(8) Uani d . 1 1 . .
C C45 0.6989(4) 0.7835(3) 0.0947(2) 0.0969(14) Uani d . 1 1 . .
H H45A 0.7234 0.8534 0.1054 0.145 Uiso calc R 1 1 . .
H H45B 0.6388 0.7766 0.0713 0.145 Uiso calc R 1 1 . .
H H45C 0.7473 0.7457 0.0724 0.145 Uiso calc R 1 1 . .
C C46 0.72502(19) 0.3873(2) 0.13404(11) 0.0485(6) Uani d . 1 1 . .
H H46A 0.6738 0.4209 0.1185 0.058 Uiso calc R 1 1 C .
H H46B 0.6988 0.3191 0.1349 0.058 Uiso calc R 1 1 . .
C C47 0.8126(2) 0.3856(3) 0.09716(12) 0.0596(8) Uani d . 1 1 C .
C C49 0.88925(19) 0.3759(3) 0.26271(12) 0.0618(8) Uani d . 1 1 . .
H H49A 0.8798 0.4171 0.2342 0.074 Uiso calc R 1 1 . .
H H49B 0.9209 0.3172 0.2432 0.074 Uiso calc R 1 1 . .
C C50 0.95370(19) 0.4331(2) 0.31051(12) 0.0469(6) Uani d . 1 1 . .
C C51 1.1197(3) 0.4892(4) 0.33409(18) 0.0851(12) Uani d . 1 1 . .
H H51A 1.1824 0.4871 0.3155 0.128 Uiso calc R 1 1 . .
H H51B 1.1221 0.4578 0.3673 0.128 Uiso calc R 1 1 . .
H H51C 1.1056 0.5581 0.3471 0.128 Uiso calc R 1 1 . .
C C52 0.64378(17) 0.40365(17) 0.43593(9) 0.0349(5) Uani d . 1 1 . .
H H52A 0.5722 0.3920 0.4322 0.042 Uiso calc R 1 1 . .
H H52B 0.6658 0.3694 0.4657 0.042 Uiso calc R 1 1 . .
C C53 0.6716(2) 0.51402(18) 0.45618(10) 0.0440(6) Uani d . 1 1 . .
H H53A 0.7414 0.5280 0.4497 0.053 Uiso calc R 1 1 . .
H H53B 0.6346 0.5499 0.4325 0.053 Uiso calc R 1 1 . .
C C54 0.6527(2) 0.5531(2) 0.51943(11) 0.0471(6) Uani d . 1 1 . .
H H54A 0.5830 0.5385 0.5259 0.056 Uiso calc R 1 1 . .
H H54B 0.6899 0.5172 0.5430 0.056 Uiso calc R 1 1 . .
C C55 0.6792(3) 0.6621(2) 0.54015(13) 0.0608(8) Uani d . 1 1 . .
H H55A 0.6386 0.6981 0.5185 0.073 Uiso calc R 1 1 . .
H H55B 0.7476 0.6774 0.5311 0.073 Uiso calc R 1 1 . .
C C56 0.6672(3) 0.7004(3) 0.60402(14) 0.0701(9) Uani d . 1 1 . .
H H56A 0.6856 0.7717 0.6140 0.105 Uiso calc R 1 1 . .
H H56B 0.7087 0.6669 0.6260 0.105 Uiso calc R 1 1 . .
H H56C 0.5993 0.6873 0.6134 0.105 Uiso calc R 1 1 . .
C C57 0.90769(18) 0.2393(2) 0.39250(12) 0.0471(6) Uani d . 1 1 . .
H H57A 0.8991 0.2598 0.3554 0.057 Uiso calc R 1 1 D .
H H57B 0.9234 0.1696 0.3838 0.057 Uiso calc R 1 1 . .
C C58 0.9896(2) 0.3023(2) 0.42670(15) 0.0582(7) Uani d . 1 1 D .
C C60 0.7784(2) 0.0235(2) 0.45776(12) 0.0521(7) Uani d . 1 1 . .
H H60A 0.7130 -0.0117 0.4565 0.063 Uiso calc R 1 1 . .
H H60B 0.7796 0.0865 0.4866 0.063 Uiso calc R 1 1 . .
C C61 0.8536(2) -0.0389(2) 0.47394(14) 0.0549(7) Uani d . 1 1 . .
C C62 0.8964(4) -0.1161(4) 0.5486(2) 0.0988(14) Uani d . 1 1 . .
H H62A 0.8737 -0.1266 0.5859 0.148 Uiso calc R 1 1 . .
H H62B 0.9613 -0.0808 0.5538 0.148 Uiso calc R 1 1 . .
H H62C 0.8989 -0.1802 0.5220 0.148 Uiso calc R 1 1 . .
C C63 0.6997(3) -0.1183(2) 0.31008(15) 0.0736(10) Uani d . 1 1 . .
H H63A 0.7548 -0.0743 0.3012 0.088 Uiso calc R 1 1 . .
H H63B 0.6658 -0.1525 0.2734 0.088 Uiso calc R 1 1 . .
C C64 0.7369(2) -0.1944(2) 0.34179(17) 0.0613(8) Uani d . 1 1 . .
C C65 0.8307(4) -0.3291(3) 0.3290(2) 0.1020(15) Uani d . 1 1 . .
H H65A 0.8673 -0.3703 0.2997 0.153 Uiso calc R 1 1 . .
H H65B 0.7786 -0.3705 0.3421 0.153 Uiso calc R 1 1 . .
H H65C 0.8742 -0.2972 0.3618 0.153 Uiso calc R 1 1 . .
C C66 0.41294(18) 0.00307(18) 0.33315(11) 0.0416(5) Uani d . 1 1 . .
H H66A 0.4433 -0.0118 0.3680 0.050 Uiso calc R 1 1 . .
H H66B 0.3781 0.0628 0.3457 0.050 Uiso calc R 1 1 . .
C C67 0.3390(2) -0.08324(19) 0.30649(13) 0.0494(6) Uani d . 1 1 . .
H H67A 0.3056 -0.0676 0.2728 0.059 Uiso calc R 1 1 . .
H H67B 0.3732 -0.1430 0.2927 0.059 Uiso calc R 1 1 . .
C C68 0.2637(3) -0.1046(2) 0.34966(17) 0.0691(9) Uani d U 1 1 . .
H H68A 0.2979 -0.1136 0.3849 0.083 Uiso calc R 1 1 . .
H H68B 0.2260 -0.0466 0.3608 0.083 Uiso calc R 1 1 . .
C C69 0.1947(3) -0.1945(3) 0.3272(3) 0.1151(14) Uani d U 1 1 . .
H H69A 0.2319 -0.2527 0.3155 0.138 Uiso calc R 1 1 . .
H H69B 0.1589 -0.1852 0.2926 0.138 Uiso calc R 1 1 . .
C C71 0.70280(17) 0.1200(2) 0.21429(11) 0.0440(6) Uani d . 1 1 . .
H H71A 0.7344 0.1199 0.2520 0.053 Uiso calc R 1 1 . .
H H71B 0.6827 0.1870 0.2156 0.053 Uiso calc R 1 1 . .
C C72 0.77419(18) 0.0953(2) 0.16712(11) 0.0460(6) Uani d . 1 1 . .
C C73 0.9223(2) 0.1517(3) 0.13299(15) 0.0713(10) Uani d . 1 1 . .
H H73A 0.9720 0.2077 0.1421 0.107 Uiso calc R 1 1 . .
H H73B 0.8947 0.1469 0.0941 0.107 Uiso calc R 1 1 . .
H H73C 0.9516 0.0906 0.1346 0.107 Uiso calc R 1 1 . .
C C74 0.57699(19) 0.07468(19) 0.07079(10) 0.0426(5) Uani d . 1 1 . .
H H74A 0.5147 0.0688 0.0488 0.051 Uiso calc R 1 1 . .
H H74B 0.5841 0.0114 0.0825 0.051 Uiso calc R 1 1 . .
C C75 0.6599(2) 0.0980(2) 0.03421(11) 0.0466(6) Uani d . 1 1 . .
C C76 0.7376(3) 0.0367(3) -0.05216(16) 0.0840(12) Uani d . 1 1 . .
H H76A 0.7301 -0.0189 -0.0855 0.126 Uiso calc R 1 1 . .
H H76B 0.7997 0.0362 -0.0319 0.126 Uiso calc R 1 1 . .
H H76C 0.7362 0.0989 -0.0652 0.126 Uiso calc R 1 1 . .
C C77 0.4464(2) 0.30404(19) 0.10712(11) 0.0454(6) Uani d . 1 1 . .
H H77A 0.5004 0.3191 0.1363 0.054 Uiso calc R 1 1 . .
H H77B 0.4039 0.3588 0.1151 0.054 Uiso calc R 1 1 . .
C C78 0.4864(2) 0.2963(2) 0.04783(11) 0.0487(6) Uani d . 1 1 . .
C C79 0.5725(3) 0.3904(3) -0.01014(14) 0.0715(9) Uani d . 1 1 . .
H H79A 0.6012 0.4580 -0.0080 0.107 Uiso calc R 1 1 . .
H H79B 0.5229 0.3729 -0.0414 0.107 Uiso calc R 1 1 . .
H H79C 0.6232 0.3447 -0.0177 0.107 Uiso calc R 1 1 . .
C C80 0.17789(19) 0.1841(2) 0.23849(14) 0.0523(7) Uani d . 1 1 E .
H H80A 0.2091 0.1992 0.2775 0.063 Uiso calc R 1 1 . .
H H80B 0.1260 0.2290 0.2389 0.063 Uiso calc R 1 1 . .
C C48A 0.8589(6) 0.3402(9) 0.0006(3) 0.0923(9) Uani d P 0.50 1 C 1
H H48A 0.8370 0.3417 -0.0386 0.138 Uiso calc PR 0.50 1 C 1
H H48B 0.8649 0.2716 0.0035 0.138 Uiso calc PR 0.50 1 C 1
H H48C 0.9219 0.3786 0.0095 0.138 Uiso calc PR 0.50 1 C 1
C C59A 1.0468(7) 0.3747(9) 0.5269(4) 0.1046(11) Uani d P 0.50 1 D 1
H H59A 1.0165 0.3990 0.5636 0.157 Uiso calc PR 0.50 1 D 1
H H59B 1.0882 0.4287 0.5166 0.157 Uiso calc PR 0.50 1 D 1
H H59C 1.0861 0.3209 0.5306 0.157 Uiso calc PR 0.50 1 D 1
C C48B 0.8624(6) 0.4000(9) 0.0032(3) 0.0923(9) Uani d P 0.50 1 C 2
H H48D 0.8332 0.3995 -0.0347 0.138 Uiso calc PR 0.50 1 C 2
H H48E 0.9056 0.3469 -0.0003 0.138 Uiso calc PR 0.50 1 C 2
H H48F 0.8996 0.4638 0.0180 0.138 Uiso calc PR 0.50 1 C 2
C C59B 1.0539(7) 0.4097(9) 0.5074(4) 0.1046(11) Uani d P 0.50 1 D 2
H H59D 1.0404 0.4383 0.5476 0.157 Uiso calc PR 0.50 1 D 2
H H59E 1.0633 0.4626 0.4860 0.157 Uiso calc PR 0.50 1 D 2
H H59F 1.1128 0.3751 0.5062 0.157 Uiso calc PR 0.50 1 D 2
C C70 0.1219(3) -0.2139(3) 0.3726(3) 0.1151(14) Uani d . 1 1 . .
H H70A 0.0780 -0.2727 0.3563 0.173 Uiso calc R 1 1 . .
H H70B 0.0842 -0.1568 0.3839 0.173 Uiso calc R 1 1 . .
H H70C 0.1569 -0.2248 0.4066 0.173 Uiso calc R 1 1 . .
C C82A 0.0532(9) 0.0504(7) 0.2614(6) 0.0989(10) Uani d PD 0.50 1 E 1
H H82A 0.0030 0.0972 0.2625 0.119 Uiso calc PR 0.50 1 E 1
H H82B 0.0790 0.0575 0.3014 0.119 Uiso calc PR 0.50 1 E 1
C C83B 0.0037(7) -0.0223(7) 0.2817(5) 0.0989(10) Uani d PD 0.50 1 E 2
H H83A -0.0426 -0.0128 0.3134 0.119 Uiso calc PR 0.50 1 E 2
H H83B 0.0552 -0.0614 0.2918 0.119 Uiso calc PR 0.50 1 E 2
C C83A 0.0065(7) -0.0521(7) 0.2412(5) 0.0989(10) Uani d PD 0.50 1 E 1
H H83C 0.0549 -0.1009 0.2398 0.119 Uiso calc PR 0.50 1 E 1
H H83D -0.0238 -0.0603 0.2023 0.119 Uiso calc PR 0.50 1 E 1
C C84B -0.0498(6) -0.0769(7) 0.2240(4) 0.0989(10) Uani d PD 0.50 1 E 2
H H84A -0.0870 -0.1370 0.2299 0.148 Uiso calc PR 0.50 1 E 2
H H84B -0.0021 -0.0947 0.1944 0.148 Uiso calc PR 0.50 1 E 2
H H84C -0.0939 -0.0334 0.2115 0.148 Uiso calc PR 0.50 1 E 2
C C84A -0.0696(6) -0.0663(7) 0.2845(5) 0.0989(10) Uani d PD 0.50 1 E 1
H H84D -0.1002 -0.1342 0.2744 0.148 Uiso calc PR 0.50 1 E 1
H H84E -0.1188 -0.0199 0.2840 0.148 Uiso calc PR 0.50 1 E 1
H H84F -0.0390 -0.0541 0.3232 0.148 Uiso calc PR 0.50 1 E 1
C C82B 0.0481(9) 0.0789(7) 0.2726(6) 0.0989(10) Uani d PD 0.50 1 E 2
H H82C 0.0753 0.1175 0.3103 0.119 Uiso calc PR 0.50 1 E 2
H H82D -0.0050 0.1146 0.2609 0.119 Uiso calc PR 0.50 1 E 2
C C81 0.1314(3) 0.0780(3) 0.2262(2) 0.0989(10) Uani d D 1 1 . .
H H81A 0.1067 0.0618 0.1856 0.119 Uiso calc R 1 1 E 1
H H81B 0.1836 0.0346 0.2288 0.119 Uiso calc R 1 1 E 1
O O5A 0.0172(6) 0.5699(6) 0.0932(4) 0.106(3) Uani d PD 0.50 1 A 1
O O5B 0.0472(7) 0.6391(9) 0.1141(5) 0.142(5) Uani d PD 0.50 1 A 2
C C33A 0.0037(8) 0.5812(9) 0.1459(6) 0.105(6) Uani d PD 0.50 1 A 1
O O6A -0.0469(7) 0.6352(10) 0.1866(5) 0.0859(19) Uani d PD 0.50 1 A 1
C C34A -0.1111(6) 0.6977(7) 0.1668(4) 0.0859(19) Uani d PD 0.50 1 A 1
H H34D -0.1449 0.7335 0.1996 0.129 Uiso calc PR 0.50 1 A 1
H H34E -0.1587 0.6571 0.1387 0.129 Uiso calc PR 0.50 1 A 1
H H34F -0.0737 0.7450 0.1485 0.129 Uiso calc PR 0.50 1 A 1

loop_
_atom_site_aniso_label
_atom_site_aniso_U_11
_atom_site_aniso_U_22
_atom_site_aniso_U_33
_atom_site_aniso_U_12
_atom_site_aniso_U_13
_atom_site_aniso_U_23
O1 0.0356(9) 0.0551(10) 0.0370(8) -0.0006(7) -0.0095(7) 0.0098(7)
O2 0.0721(15) 0.0595(13) 0.0586(13) 0.0093(11) 0.0098(11) -0.0008(10)
O3 0.106(2) 0.0953(19) 0.0388(11) -0.0154(15) -0.0057(12) -0.0014(11)
O4 0.0482(10) 0.0555(11) 0.0404(9) 0.0099(8) -0.0066(8) 0.0196(8)
O6B 0.125(7) 0.112(6) 0.231(11) 0.071(6) -0.026(6) 0.022(7)
O7 0.0620(11) 0.0381(9) 0.0422(9) 0.0031(8) -0.0084(8) 0.0145(7)
O8 0.100(2) 0.0786(17) 0.0863(18) -0.0127(15) -0.0174(16) 0.0284(15)
O9 0.133(2) 0.0634(14) 0.0619(14) -0.0249(15) -0.0115(14) 0.0291(12)
O10 0.0578(11) 0.0359(8) 0.0332(8) -0.0006(7) 0.0016(7) 0.0088(7)
O11 0.177(3) 0.0711(17) 0.0541(14) -0.0273(18) -0.0237(17) 0.0209(13)
O12 0.1058(19) 0.0533(13) 0.0777(16) -0.0071(12) 0.0090(14) 0.0294(12)
O13 0.0377(9) 0.0685(12) 0.0285(8) -0.0081(8) 0.0049(7) 0.0034(8)
O14 0.0456(13) 0.167(3) 0.0556(13) 0.0179(15) 0.0090(10) 0.0216(16)
O15 0.0693(14) 0.170(3) 0.0415(10) 0.0178(16) 0.0131(9) 0.0290(15)
O16 0.0279(8) 0.0666(12) 0.0386(9) 0.0077(7) 0.0033(7) 0.0047(8)
O17 0.0631(14) 0.0711(14) 0.0623(13) -0.0039(11) -0.0017(11) -0.0137(11)
O18 0.0353(10) 0.0942(16) 0.0617(13) -0.0055(10) -0.0047(9) 0.0241(12)
O19 0.0376(9) 0.0507(10) 0.0384(9) 0.0070(7) -0.0098(7) -0.0006(7)
O20 0.0443(13) 0.0868(18) 0.119(2) -0.0046(11) -0.0089(13) 0.0388(16)
O21 0.0631(14) 0.139(3) 0.0811(18) -0.0007(15) -0.0243(13) -0.0405(16)
O22 0.0459(10) 0.0533(11) 0.0466(10) 0.0184(8) -0.0058(8) 0.0127(8)
O23 0.0677(15) 0.0925(18) 0.0885(18) 0.0362(14) 0.0008(13) 0.0352(15)
O24 0.0823(16) 0.0794(16) 0.0677(14) 0.0196(13) -0.0118(12) 0.0344(13)
O25 0.0630(12) 0.0341(9) 0.0673(12) 0.0115(8) -0.0115(10) 0.0087(8)
O26 0.0749(16) 0.0640(14) 0.0901(19) 0.0155(12) -0.0053(13) 0.0297(13)
O27 0.123(2) 0.0605(14) 0.0801(17) 0.0475(15) -0.0207(16) -0.0041(12)
O28 0.0348(8) 0.0406(9) 0.0451(9) 0.0050(7) 0.0010(7) 0.0008(7)
O29 0.0497(11) 0.0590(12) 0.0600(12) 0.0065(9) 0.0083(9) -0.0143(10)
O30 0.0403(10) 0.0736(14) 0.0565(12) -0.0069(9) 0.0134(9) -0.0134(10)
O31 0.0464(9) 0.0415(9) 0.0328(8) -0.0035(7) 0.0043(7) -0.0014(7)
O32 0.0633(13) 0.0753(15) 0.0506(12) -0.0166(11) 0.0139(10) -0.0084(10)
O33 0.0573(12) 0.0663(13) 0.0495(11) 0.0030(10) 0.0080(9) -0.0146(9)
O34 0.0531(10) 0.0437(9) 0.0367(9) -0.0041(8) -0.0109(8) 0.0099(7)
O35 0.1036(18) 0.0573(13) 0.0397(10) 0.0062(12) 0.0008(11) 0.0056(9)
O36 0.0785(15) 0.0582(12) 0.0456(11) -0.0073(10) 0.0035(10) 0.0117(9)
C1 0.0340(11) 0.0359(11) 0.0359(11) 0.0014(9) -0.0039(9) 0.0039(9)
C2 0.0330(11) 0.0443(12) 0.0332(11) 0.0034(9) -0.0024(9) 0.0070(9)
C3 0.0390(12) 0.0478(13) 0.0312(11) 0.0079(10) -0.0016(9) 0.0120(10)
C4 0.0448(13) 0.0373(12) 0.0316(11) 0.0044(10) 0.0027(9) 0.0089(9)
C5 0.0361(11) 0.0355(11) 0.0291(10) 0.0026(9) -0.0006(8) 0.0041(8)
C6 0.0335(11) 0.0370(11) 0.0346(11) 0.0041(9) -0.0049(9) 0.0052(9)
C7 0.0388(12) 0.0314(10) 0.0318(10) 0.0008(9) -0.0019(9) 0.0037(8)
C8 0.0330(11) 0.0282(10) 0.0306(10) -0.0022(8) -0.0026(8) 0.0004(8)
C9 0.0390(12) 0.0325(11) 0.0277(10) -0.0043(9) -0.0016(8) 0.0031(8)
C10 0.0327(11) 0.0401(12) 0.0297(10) -0.0060(9) 0.0038(8) 0.0011(9)
C11 0.0270(10) 0.0401(12) 0.0311(10) -0.0013(8) -0.0010(8) -0.0012(9)
C12 0.0287(10) 0.0329(10) 0.0277(10) -0.0013(8) -0.0017(8) 0.0003(8)
C13 0.0290(10) 0.0319(10) 0.0282(10) -0.0015(8) 0.0012(8) 0.0009(8)
C14 0.0297(10) 0.0354(11) 0.0294(10) 0.0019(8) -0.0011(8) 0.0011(8)
C15 0.0338(11) 0.0353(11) 0.0272(10) 0.0079(8) 0.0003(8) 0.0004(8)
C16 0.0348(11) 0.0442(12) 0.0308(10) 0.0074(9) -0.0044(9) 0.0028(9)
C17 0.0435(13) 0.0435(13) 0.0357(11) 0.0154(10) -0.0031(10) 0.0068(10)
C18 0.0462(13) 0.0337(11) 0.0411(12) 0.0090(10) -0.0031(10) 0.0040(9)
C19 0.0371(11) 0.0357(11) 0.0308(10) 0.0046(9) -0.0035(9) 0.0037(9)
C20 0.0317(10) 0.0354(11) 0.0289(10) 0.0069(8) -0.0020(8) 0.0031(8)
C21 0.0389(12) 0.0307(11) 0.0367(11) 0.0030(9) -0.0011(9) 0.0044(9)
C22 0.0368(11) 0.0304(10) 0.0324(10) -0.0004(8) -0.0037(9) -0.0003(8)
C23 0.0332(11) 0.0318(11) 0.0351(11) 0.0013(8) -0.0032(9) -0.0029(8)
C24 0.0405(12) 0.0330(11) 0.0307(10) -0.0035(9) 0.0007(9) -0.0002(8)
C25 0.0408(12) 0.0341(11) 0.0313(10) -0.0027(9) -0.0067(9) 0.0029(9)
C26 0.0353(11) 0.0306(10) 0.0363(11) -0.0017(8) -0.0068(9) 0.0013(9)
C27 0.0333(11) 0.0320(11) 0.0344(11) -0.0010(8) -0.0024(9) 0.0028(8)
C28 0.0344(12) 0.0387(12) 0.0434(12) -0.0013(9) -0.0095(10) 0.0051(10)
C29 0.0517(15) 0.0635(17) 0.0391(13) 0.0016(13) -0.0092(11) 0.0101(12)
C30 0.0435(15) 0.072(2) 0.0391(13) 0.0032(13) 0.0040(11) -0.0015(13)
C31 0.151(5) 0.121(4) 0.052(2) -0.033(3) -0.005(2) -0.022(2)
C32 0.0660(19) 0.076(2) 0.0591(18) 0.0308(16) 0.0038(15) 0.0217(16)
C33B 0.031(4) 0.085(7) 0.075(5) 0.012(4) 0.007(4) 0.040(5)
C34B 0.125(7) 0.112(6) 0.231(11) 0.071(6) -0.026(6) 0.022(7)
C35 0.128(3) 0.076(2) 0.066(2) -0.036(2) -0.030(2) 0.0446(19)
C36 0.098(3) 0.0474(16) 0.0461(16) 0.0030(16) -0.0016(17) 0.0039(13)
C37 0.139(4) 0.0513(19) 0.071(2) -0.021(2) 0.012(2) 0.0100(17)
C38 0.0410(12) 0.0374(12) 0.0347(11) 0.0073(9) -0.0010(9) 0.0012(9)
C39 0.0493(14) 0.0378(12) 0.0377(12) 0.0049(10) -0.0013(10) -0.0013(10)
C40 0.0567(16) 0.0461(14) 0.0414(13) 0.0085(12) 0.0046(12) -0.0048(11)
C41 0.078(2) 0.0455(15) 0.0406(14) 0.0053(14) 0.0006(13) -0.0015(11)
C42 0.121(3) 0.064(2) 0.0566(19) 0.010(2) 0.017(2) -0.0172(16)
C43 0.087(2) 0.0431(15) 0.0505(16) -0.0134(14) 0.0028(15) 0.0111(12)
C44 0.087(2) 0.0494(16) 0.0578(18) -0.0105(15) -0.0114(16) 0.0181(14)
C45 0.126(4) 0.078(3) 0.098(3) -0.011(2) -0.003(3) 0.052(2)
C46 0.0421(14) 0.0633(17) 0.0336(12) -0.0011(12) 0.0051(10) -0.0019(11)
C47 0.0452(16) 0.094(2) 0.0373(13) 0.0063(15) 0.0070(12) 0.0085(14)
C49 0.0312(13) 0.105(3) 0.0439(15) 0.0020(14) 0.0041(11) 0.0059(15)
C50 0.0412(13) 0.0519(15) 0.0478(14) 0.0013(11) -0.0024(11) 0.0124(12)
C51 0.054(2) 0.113(3) 0.086(3) -0.030(2) -0.0198(18) 0.035(2)
C52 0.0380(12) 0.0375(11) 0.0262(10) 0.0037(9) -0.0014(8) 0.0002(8)
C53 0.0537(15) 0.0384(12) 0.0347(12) 0.0003(11) 0.0001(10) -0.0025(9)
C54 0.0508(15) 0.0464(14) 0.0371(12) 0.0049(11) 0.0022(11) -0.0068(10)
C55 0.076(2) 0.0436(15) 0.0527(16) 0.0025(14) 0.0028(15) -0.0108(12)
C56 0.073(2) 0.0630(19) 0.0570(18) 0.0024(16) 0.0021(16) -0.0254(15)
C57 0.0383(13) 0.0549(15) 0.0479(14) 0.0084(11) -0.0042(11) 0.0094(12)
C58 0.0447(16) 0.0565(17) 0.072(2) 0.0068(13) -0.0126(14) 0.0106(15)
C60 0.0568(16) 0.0580(16) 0.0442(14) 0.0186(13) -0.0061(12) 0.0122(12)
C61 0.0550(17) 0.0511(16) 0.0612(17) 0.0082(13) -0.0139(14) 0.0177(13)
C62 0.111(3) 0.098(3) 0.108(3) 0.024(3) -0.015(3) 0.065(3)
C63 0.108(3) 0.0476(17) 0.0611(19) 0.0343(18) -0.0197(19) -0.0059(14)
C64 0.0600(18) 0.0381(14) 0.079(2) 0.0095(12) -0.0238(16) -0.0015(14)
C65 0.117(4) 0.071(3) 0.122(4) 0.047(3) -0.019(3) 0.017(2)
C66 0.0452(13) 0.0385(12) 0.0407(12) 0.0013(10) 0.0003(10) 0.0083(10)
C67 0.0494(15) 0.0386(13) 0.0584(16) -0.0021(11) -0.0012(12) 0.0090(12)
C68 0.0627(19) 0.0501(17) 0.093(3) 0.0002(14) 0.0207(18) 0.0137(16)
C69 0.0762(19) 0.0654(17) 0.197(4) -0.0128(14) 0.046(2) 0.017(2)
C71 0.0348(12) 0.0506(14) 0.0408(13) 0.0022(10) -0.0006(10) -0.0027(10)
C72 0.0365(13) 0.0538(15) 0.0438(13) 0.0066(11) -0.0002(10) 0.0005(11)
C73 0.0426(16) 0.091(2) 0.067(2) -0.0053(15) 0.0179(14) -0.0103(17)
C74 0.0451(13) 0.0406(12) 0.0365(12) 0.0009(10) -0.0017(10) -0.0032(10)
C75 0.0485(14) 0.0508(15) 0.0368(12) 0.0083(12) -0.0003(11) -0.0007(11)
C76 0.077(2) 0.099(3) 0.061(2) 0.005(2) 0.0257(18) -0.0157(19)
C77 0.0550(15) 0.0402(13) 0.0393(12) 0.0015(11) -0.0015(11) 0.0062(10)
C78 0.0585(16) 0.0483(15) 0.0396(13) 0.0061(12) -0.0070(12) 0.0100(11)
C79 0.082(2) 0.086(2) 0.0485(17) -0.0080(19) 0.0041(16) 0.0244(16)
C80 0.0321(12) 0.0546(16) 0.0726(19) -0.0001(11) -0.0024(12) 0.0212(14)
C48A 0.0693(14) 0.170(3) 0.0415(10) 0.0178(16) 0.0131(9) 0.0290(15)
C59A 0.0631(14) 0.139(3) 0.0811(18) -0.0007(15) -0.0243(13) -0.0405(16)
C48B 0.0693(14) 0.170(3) 0.0415(10) 0.0178(16) 0.0131(9) 0.0290(15)
C59B 0.0631(14) 0.139(3) 0.0811(18) -0.0007(15) -0.0243(13) -0.0405(16)
C70 0.0762(19) 0.0654(17) 0.197(4) -0.0128(14) 0.046(2) 0.017(2)
C82A 0.0645(14) 0.092(2) 0.143(3) -0.0269(14) -0.0132(17) 0.045(2)
C83B 0.0645(14) 0.092(2) 0.143(3) -0.0269(14) -0.0132(17) 0.045(2)
C83A 0.0645(14) 0.092(2) 0.143(3) -0.0269(14) -0.0132(17) 0.045(2)
C84B 0.0645(14) 0.092(2) 0.143(3) -0.0269(14) -0.0132(17) 0.045(2)
C84A 0.0645(14) 0.092(2) 0.143(3) -0.0269(14) -0.0132(17) 0.045(2)
C82B 0.0645(14) 0.092(2) 0.143(3) -0.0269(14) -0.0132(17) 0.045(2)
C81 0.0645(14) 0.092(2) 0.143(3) -0.0269(14) -0.0132(17) 0.045(2)
O5A 0.100(5) 0.121(6) 0.117(6) 0.031(5) -0.037(5) 0.066(5)
O5B 0.134(8) 0.219(11) 0.140(8) 0.123(8) 0.081(6) 0.140(8)
C33A 0.082(9) 0.060(6) 0.174(13) -0.002(5) -0.075(9) 0.036(7)
O6A 0.065(3) 0.102(4) 0.109(4) 0.049(3) 0.026(3) 0.045(4)
C34A 0.065(3) 0.102(4) 0.109(4) 0.049(3) 0.026(3) 0.045(4)

loop_
_atom_type_symbol
_atom_type_description
_atom_type_scat_dispersion_real
_atom_type_scat_dispersion_imag
_atom_type_scat_source
C C 0.0033 0.0016 'International Tables Vol C Tables 4.2.6.8 and 6.1.1.4'
H H 0.0000 0.0000 'International Tables Vol C Tables 4.2.6.8 and 6.1.1.4'
O O 0.0106 0.0060 'International Tables Vol C Tables 4.2.6.8 and 6.1.1.4'

loop_
_geom_angle_atom_site_label_1
_geom_angle_atom_site_label_2
_geom_angle_atom_site_label_3
_geom_angle
C2 O1 C29 117.03(19)
C30 O3 C31 115.0(3)
C3 O4 C32 111.32(19)
C33B O6B C34B 105.2(12)
C4 O7 C35 117.1(2)
C36 O9 C37 117.7(3)
C9 O10 C43 111.29(19)
C44 O12 C45 117.1(3)
C10 O13 C46 116.97(18)
C47 O15 C48B 117.3(4)
C47 O15 C48A 111.8(4)
C48B O15 C48A 31.7(5)
C11 O16 C49 122.9(2)
C50 O18 C51 118.5(3)
C16 O19 C57 112.58(18)
C58 O21 C59A 122.0(5)
C58 O21 C59B 107.1(5)
C59A O21 C59B 28.2(6)
C17 O22 C60 111.9(2)
C61 O24 C62 115.8(3)
C18 O25 C63 115.3(2)
C64 O27 C65 113.1(3)
C23 O28 C71 115.44(18)
C72 O30 C73 115.7(2)
C24 O31 C74 113.09(18)
C75 O33 C76 116.3(3)
C25 O34 C77 116.58(18)
C78 O36 C79 116.8(2)
C2 C1 C6 118.0(2)
C2 C1 C28 119.1(2)
C6 C1 C28 122.9(2)
C3 C2 O1 120.9(2)
C3 C2 C1 120.6(2)
O1 C2 C1 118.4(2)
C2 C3 C4 120.2(2)
C2 C3 O4 119.6(2)
C4 C3 O4 120.2(2)
O7 C4 C3 120.5(2)
O7 C4 C5 118.6(2)
C3 C4 C5 120.8(2)
C6 C5 C4 117.6(2)
C6 C5 C7 123.4(2)
C4 C5 C7 119.0(2)
C5 C6 C1 122.6(2)
C5 C6 H6 118.7
C1 C6 H6 118.7
C8 C7 C5 113.69(18)
C8 C7 C38 114.30(18)
C5 C7 C38 110.53(19)
C8 C7 H7 105.8
C5 C7 H7 105.8
C38 C7 H7 105.8
C9 C8 C13 116.8(2)
C9 C8 C7 118.77(19)
C13 C8 C7 124.38(19)
O10 C9 C8 119.8(2)
O10 C9 C10 118.2(2)
C8 C9 C10 121.9(2)
O13 C10 C11 119.4(2)
O13 C10 C9 120.5(2)
C11 C10 C9 119.7(2)
O16 C11 C10 123.28(19)
O16 C11 C12 116.2(2)
C10 C11 C12 120.2(2)
C13 C12 C11 118.01(19)
C13 C12 C14 123.25(19)
C11 C12 C14 118.70(19)
C8 C13 C12 123.25(19)
C8 C13 H13 118.4
C12 C13 H13 118.4
C12 C14 C15 113.19(17)
C12 C14 C52 115.35(18)
C15 C14 C52 109.74(18)
C12 C14 H14 105.9
C15 C14 H14 105.9
C52 C14 H14 105.9
C20 C15 C16 117.2(2)
C20 C15 C14 123.04(19)
C16 C15 C14 119.74(19)
O19 C16 C17 119.2(2)
O19 C16 C15 119.6(2)
C17 C16 C15 121.2(2)
C18 C17 O22 119.9(2)
C18 C17 C16 120.1(2)
O22 C17 C16 120.0(2)
O25 C18 C17 119.6(2)
O25 C18 C19 119.8(2)
C17 C18 C19 120.5(2)
C20 C19 C18 118.3(2)
C20 C19 C21 123.12(19)
C18 C19 C21 118.6(2)
C19 C20 C15 122.8(2)
C19 C20 H20 118.6
C15 C20 H20 118.6
C22 C21 C19 109.33(18)
C22 C21 C66 116.00(19)
C19 C21 C66 110.29(19)
C22 C21 H21 106.9
C19 C21 H21 106.9
C66 C21 H21 106.9
C27 C22 C23 117.7(2)
C27 C22 C21 123.7(2)
C23 C22 C21 118.5(2)
O28 C23 C24 120.2(2)
O28 C23 C22 118.9(2)
C24 C23 C22 120.8(2)
C23 C24 O31 119.7(2)
C23 C24 C25 120.0(2)
O31 C24 C25 120.2(2)
O34 C25 C24 120.6(2)
O34 C25 C26 118.5(2)
C24 C25 C26 120.8(2)
C27 C26 C25 117.8(2)
C27 C26 C28 123.5(2)
C25 C26 C28 118.6(2)
C26 C27 C22 122.9(2)
C26 C27 H27 118.6
C22 C27 H27 118.6
C26 C28 C1 110.00(18)
C26 C28 C80 115.9(2)
C1 C28 C80 109.4(2)
C26 C28 H28 107.0
C1 C28 H28 107.0
C80 C28 H28 107.0
O1 C29 C30 107.8(2)
O1 C29 H29A 110.1
C30 C29 H29A 110.1
O1 C29 H29B 110.1
C30 C29 H29B 110.1
H29A C29 H29B 108.5
O2 C30 O3 124.0(3)
O2 C30 C29 127.6(3)
O3 C30 C29 108.3(3)
O3 C31 H31A 109.5
O3 C31 H31B 109.5
H31A C31 H31B 109.5
O3 C31 H31C 109.5
H31A C31 H31C 109.5
H31B C31 H31C 109.5
O4 C32 C33B 107.7(4)
O4 C32 C33A 110.8(6)
C33B C32 C33A 19.7(6)
O4 C32 H32A 109.5
C33B C32 H32A 93.4
C33A C32 H32A 109.5
O4 C32 H32B 109.5
C33B C32 H32B 126.9
C33A C32 H32B 109.5
H32A C32 H32B 108.1
O5B C33B O6B 113.3(11)
O5B C33B C32 131.3(8)
O6B C33B C32 113.9(9)
O6B C34B H34A 109.5
O6B C34B H34B 109.5
H34A C34B H34B 109.5
O6B C34B H34C 109.5
H34A C34B H34C 109.5
H34B C34B H34C 109.5
O7 C35 C36 110.8(3)
O7 C35 H35A 109.5
C36 C35 H35A 109.5
O7 C35 H35B 109.5
C36 C35 H35B 109.5
H35A C35 H35B 108.1
O8 C36 O9 124.8(3)
O8 C36 C35 126.1(3)
O9 C36 C35 109.1(3)
O9 C37 H37A 109.5
O9 C37 H37B 109.5
H37A C37 H37B 109.5
O9 C37 H37C 109.5
H37A C37 H37C 109.5
H37B C37 H37C 109.5
C39 C38 C7 112.7(2)
C39 C38 H38A 109.1
C7 C38 H38A 109.1
C39 C38 H38B 109.1
C7 C38 H38B 109.1
H38A C38 H38B 107.8
C40 C39 C38 113.6(2)
C40 C39 H39A 108.8
C38 C39 H39A 108.8
C40 C39 H39B 108.8
C38 C39 H39B 108.8
H39A C39 H39B 107.7
C39 C40 C41 113.4(2)
C39 C40 H40A 108.9
C41 C40 H40A 108.9
C39 C40 H40B 108.9
C41 C40 H40B 108.9
H40A C40 H40B 107.7
C42 C41 C40 113.2(3)
C42 C41 H41A 108.9
C40 C41 H41A 108.9
C42 C41 H41B 108.9
C40 C41 H41B 108.9
H41A C41 H41B 107.7
C41 C42 H42A 109.5
C41 C42 H42B 109.5
H42A C42 H42B 109.5
C41 C42 H42C 109.5
H42A C42 H42C 109.5
H42B C42 H42C 109.5
O10 C43 C44 110.3(2)
O10 C43 H43A 109.6
C44 C43 H43A 109.6
O10 C43 H43B 109.6
C44 C43 H43B 109.6
H43A C43 H43B 108.1
O11 C44 O12 122.7(3)
O11 C44 C43 126.4(3)
O12 C44 C43 110.7(3)
O12 C45 H45A 109.5
O12 C45 H45B 109.5
H45A C45 H45B 109.5
O12 C45 H45C 109.5
H45A C45 H45C 109.5
H45B C45 H45C 109.5
O13 C46 C47 106.8(2)
O13 C46 H46A 110.4
C47 C46 H46A 110.4
O13 C46 H46B 110.4
C47 C46 H46B 110.4
H46A C46 H46B 108.6
O14 C47 O15 124.7(3)
O14 C47 C46 125.4(3)
O15 C47 C46 109.8(3)
O16 C49 C50 112.8(2)
O16 C49 H49A 109.0
C50 C49 H49A 109.0
O16 C49 H49B 109.0
C50 C49 H49B 109.0
H49A C49 H49B 107.8
O17 C50 O18 125.1(3)
O17 C50 C49 125.2(3)
O18 C50 C49 109.7(2)
O18 C51 H51A 109.5
O18 C51 H51B 109.5
H51A C51 H51B 109.5
O18 C51 H51C 109.5
H51A C51 H51C 109.5
H51B C51 H51C 109.5
C53 C52 C14 113.71(19)
C53 C52 H52A 108.8
C14 C52 H52A 108.8
C53 C52 H52B 108.8
C14 C52 H52B 108.8
H52A C52 H52B 107.7
C54 C53 C52 113.5(2)
C54 C53 H53A 108.9
C52 C53 H53A 108.9
C54 C53 H53B 108.9
C52 C53 H53B 108.9
H53A C53 H53B 107.7
C55 C54 C53 114.2(2)
C55 C54 H54A 108.7
C53 C54 H54A 108.7
C55 C54 H54B 108.7
C53 C54 H54B 108.7
H54A C54 H54B 107.6
C54 C55 C56 114.6(3)
C54 C55 H55A 108.6
C56 C55 H55A 108.6
C54 C55 H55B 108.6
C56 C55 H55B 108.6
H55A C55 H55B 107.6
C55 C56 H56A 109.5
C55 C56 H56B 109.5
H56A C56 H56B 109.5
C55 C56 H56C 109.5
H56A C56 H56C 109.5
H56B C56 H56C 109.5
O19 C57 C58 111.6(2)
O19 C57 H57A 109.3
C58 C57 H57A 109.3
O19 C57 H57B 109.3
C58 C57 H57B 109.3
H57A C57 H57B 108.0
O20 C58 O21 124.7(3)
O20 C58 C57 122.1(3)
O21 C58 C57 113.2(3)
O22 C60 C61 107.9(2)
O22 C60 H60A 110.1
C61 C60 H60A 110.1
O22 C60 H60B 110.1
C61 C60 H60B 110.1
H60A C60 H60B 108.4
O23 C61 O24 125.4(3)
O23 C61 C60 126.9(3)
O24 C61 C60 107.8(3)
O24 C62 H62A 109.5
O24 C62 H62B 109.5
H62A C62 H62B 109.5
O24 C62 H62C 109.5
H62A C62 H62C 109.5
H62B C62 H62C 109.5
O25 C63 C64 108.1(3)
O25 C63 H63A 110.1
C64 C63 H63A 110.1
O25 C63 H63B 110.1
C64 C63 H63B 110.1
H63A C63 H63B 108.4
O26 C64 O27 125.4(3)
O26 C64 C63 127.6(3)
O27 C64 C63 107.0(3)
O27 C65 H65A 109.5
O27 C65 H65B 109.5
H65A C65 H65B 109.5
O27 C65 H65C 109.5
H65A C65 H65C 109.5
H65B C65 H65C 109.5
C67 C66 C21 115.0(2)
C67 C66 H66A 108.5
C21 C66 H66A 108.5
C67 C66 H66B 108.5
C21 C66 H66B 108.5
H66A C66 H66B 107.5
C68 C67 C66 111.9(2)
C68 C67 H67A 109.2
C66 C67 H67A 109.2
C68 C67 H67B 109.2
C66 C67 H67B 109.2
H67A C67 H67B 107.9
C69 C68 C67 113.9(3)
C69 C68 H68A 108.8
C67 C68 H68A 108.8
C69 C68 H68B 108.8
C67 C68 H68B 108.8
H68A C68 H68B 107.7
C68 C69 C70 111.9(4)
C68 C69 H69A 109.2
C70 C69 H69A 109.2
C68 C69 H69B 109.2
C70 C69 H69B 109.2
H69A C69 H69B 107.9
O28 C71 C72 111.0(2)
O28 C71 H71A 109.4
C72 C71 H71A 109.4
O28 C71 H71B 109.4
C72 C71 H71B 109.4
H71A C71 H71B 108.0
O29 C72 O30 124.5(2)
O29 C72 C71 126.2(2)
O30 C72 C71 109.3(2)
O30 C73 H73A 109.5
O30 C73 H73B 109.5
H73A C73 H73B 109.5
O30 C73 H73C 109.5
H73A C73 H73C 109.5
H73B C73 H73C 109.5
O31 C74 C75 107.5(2)
O31 C74 H74A 110.2
C75 C74 H74A 110.2
O31 C74 H74B 110.2
C75 C74 H74B 110.2
H74A C74 H74B 108.5
O32 C75 O33 124.5(3)
O32 C75 C74 126.1(2)
O33 C75 C74 109.4(2)
O33 C76 H76A 109.5
O33 C76 H76B 109.5
H76A C76 H76B 109.5
O33 C76 H76C 109.5
H76A C76 H76C 109.5
H76B C76 H76C 109.5
O34 C77 C78 110.7(2)
O34 C77 H77A 109.5
C78 C77 H77A 109.5
O34 C77 H77B 109.5
C78 C77 H77B 109.5
H77A C77 H77B 108.1
O35 C78 O36 124.8(3)
O35 C78 C77 126.3(3)
O36 C78 C77 108.9(2)
O36 C79 H79A 109.5
O36 C79 H79B 109.5
H79A C79 H79B 109.5
O36 C79 H79C 109.5
H79A C79 H79C 109.5
H79B C79 H79C 109.5
C81 C80 C28 115.1(3)
C81 C80 H80A 108.5
C28 C80 H80A 108.5
C81 C80 H80B 108.5
C28 C80 H80B 108.5
H80A C80 H80B 107.5
O15 C48A H48A 109.5
O15 C48A H48B 109.5
H48A C48A H48B 109.5
O15 C48A H48C 109.5
H48A C48A H48C 109.5
H48B C48A H48C 109.5
O21 C59A H59A 109.5
O21 C59A H59B 109.5
H59A C59A H59B 109.5
O21 C59A H59C 109.5
H59A C59A H59C 109.5
H59B C59A H59C 109.5
O15 C48B H48D 109.5
O15 C48B H48E 109.5
H48D C48B H48E 109.5
O15 C48B H48F 109.5
H48D C48B H48F 109.5
H48E C48B H48F 109.5
O21 C59B H59D 109.5
O21 C59B H59E 109.5
H59D C59B H59E 109.5
O21 C59B H59F 109.5
H59D C59B H59F 109.5
H59E C59B H59F 109.5
C69 C70 H70A 109.5
C69 C70 H70B 109.5
H70A C70 H70B 109.5
C69 C70 H70C 109.5
H70A C70 H70C 109.5
H70B C70 H70C 109.5
C81 C82A C83A 114.8(9)
C81 C82A H82A 108.6
C83A C82A H82A 108.6
C81 C82A H82B 108.6
C83A C82A H82B 108.6
H82A C82A H82B 107.5
C82B C83B C84B 107.3(9)
C82B C83B H83A 110.2
C84B C83B H83A 110.2
C82B C83B H83B 110.2
C84B C83B H83B 110.2
H83A C83B H83B 108.5
C82A C83A C84A 106.1(9)
C82A C83A H83C 110.5
C84A C83A H83C 110.5
C82A C83A H83D 110.5
C84A C83A H83D 110.5
H83C C83A H83D 108.7
C83B C84B H84A 109.5
C83B C84B H84B 109.5
H84A C84B H84B 109.5
C83B C84B H84C 109.5
H84A C84B H84C 109.5
H84B C84B H84C 109.5
C83A C84A H84D 109.5
C83A C84A H84E 109.5
H84D C84A H84E 109.5
C83A C84A H84F 109.5
H84D C84A H84F 109.5
H84E C84A H84F 109.5
C83B C82B C81 117.2(8)
C83B C82B H82C 108.0
C81 C82B H82C 108.0
C83B C82B H82D 108.0
C81 C82B H82D 108.0
H82C C82B H82D 107.2
C82A C81 C80 119.8(6)
C82A C81 C82B 15.5(6)
C80 C81 C82B 104.4(5)
C82A C81 H81A 107.4
C80 C81 H81A 107.4
C82B C81 H81A 114.0
C82A C81 H81B 107.4
C80 C81 H81B 107.4
C82B C81 H81B 116.3
H81A C81 H81B 106.9
O5A C33A O6A 139.2(12)
O5A C33A C32 116.0(10)
O6A C33A C32 103.2(10)
C33A O6A C34A 115.9(10)
O6A C34A H34D 109.5
O6A C34A H34E 109.5
H34D C34A H34E 109.5
O6A C34A H34F 109.5
H34D C34A H34F 109.5
H34E C34A H34F 109.5

loop_
_geom_bond_atom_site_label_1
_geom_bond_atom_site_label_2
_geom_bond_distance
O1 C2 1.389(3)
O1 C29 1.422(3)
O2 C30 1.181(4)
O3 C30 1.348(4)
O3 C31 1.453(5)
O4 C3 1.392(3)
O4 C32 1.419(4)
O6B C33B 1.361(14)
O6B C34B 1.558(15)
O7 C4 1.379(3)
O7 C35 1.417(3)
O8 C36 1.207(4)
O9 C36 1.324(4)
O9 C37 1.435(4)
O10 C9 1.386(3)
O10 C43 1.442(3)
O11 C44 1.186(4)
O12 C44 1.331(4)
O12 C45 1.448(4)
O13 C10 1.382(3)
O13 C46 1.416(3)
O14 C47 1.188(4)
O15 C47 1.325(4)
O15 C48B 1.469(8)
O15 C48A 1.519(9)
O16 C11 1.382(3)
O16 C49 1.420(3)
O17 C50 1.208(3)
O18 C50 1.331(3)
O18 C51 1.440(4)
O19 C16 1.384(3)
O19 C57 1.423(3)
O20 C58 1.197(4)
O21 C58 1.306(4)
O21 C59A 1.512(9)
O21 C59B 1.525(10)
O22 C17 1.390(3)
O22 C60 1.423(3)
O23 C61 1.187(4)
O24 C61 1.343(4)
O24 C62 1.431(4)
O25 C18 1.384(3)
O25 C63 1.426(4)
O26 C64 1.164(4)
O27 C64 1.342(4)
O27 C65 1.462(4)
O28 C23 1.382(3)
O28 C71 1.421(3)
O29 C72 1.198(3)
O30 C72 1.324(3)
O30 C73 1.451(3)
O31 C24 1.390(3)
O31 C74 1.432(3)
O32 C75 1.199(3)
O33 C75 1.326(3)
O33 C76 1.450(4)
O34 C25 1.385(3)
O34 C77 1.424(3)
O35 C78 1.197(3)
O36 C78 1.327(3)
O36 C79 1.445(4)
C1 C2 1.392(3)
C1 C6 1.400(3)
C1 C28 1.523(3)
C2 C3 1.385(3)
C3 C4 1.392(3)
C4 C5 1.397(3)
C5 C6 1.392(3)
C5 C7 1.524(3)
C6 H6 0.9500
C7 C8 1.522(3)
C7 C38 1.540(3)
C7 H7 1.0000
C8 C9 1.396(3)
C8 C13 1.396(3)
C9 C10 1.396(3)
C10 C11 1.396(3)
C11 C12 1.404(3)
C12 C13 1.402(3)
C12 C14 1.518(3)
C13 H13 0.9500
C14 C15 1.521(3)
C14 C52 1.542(3)
C14 H14 1.0000
C15 C20 1.397(3)
C15 C16 1.398(3)
C16 C17 1.391(3)
C17 C18 1.386(4)
C18 C19 1.395(3)
C19 C20 1.389(3)
C19 C21 1.524(3)
C20 H20 0.9500
C21 C22 1.520(3)
C21 C66 1.538(3)
C21 H21 1.0000
C22 C27 1.393(3)
C22 C23 1.403(3)
C23 C24 1.388(3)
C24 C25 1.391(3)
C25 C26 1.401(3)
C26 C27 1.392(3)
C26 C28 1.518(3)
C27 H27 0.9500
C28 C80 1.540(4)
C28 H28 1.0000
C29 C30 1.526(4)
C29 H29A 0.9900
C29 H29B 0.9900
C31 H31A 0.9800
C31 H31B 0.9800
C31 H31C 0.9800
C32 C33B 1.442(11)
C32 C33A 1.571(13)
C32 H32A 0.9900
C32 H32B 0.9900
C33B O5B 1.169(10)
C34B H34A 0.9800
C34B H34B 0.9800
C34B H34C 0.9800
C35 C36 1.468(5)
C35 H35A 0.9900
C35 H35B 0.9900
C37 H37A 0.9800
C37 H37B 0.9800
C37 H37C 0.9800
C38 C39 1.525(3)
C38 H38A 0.9900
C38 H38B 0.9900
C39 C40 1.515(3)
C39 H39A 0.9900
C39 H39B 0.9900
C40 C41 1.521(4)
C40 H40A 0.9900
C40 H40B 0.9900
C41 C42 1.513(4)
C41 H41A 0.9900
C41 H41B 0.9900
C42 H42A 0.9800
C42 H42B 0.9800
C42 H42C 0.9800
C43 C44 1.476(4)
C43 H43A 0.9900
C43 H43B 0.9900
C45 H45A 0.9800
C45 H45B 0.9800
C45 H45C 0.9800
C46 C47 1.506(4)
C46 H46A 0.9900
C46 H46B 0.9900
C49 C50 1.477(4)
C49 H49A 0.9900
C49 H49B 0.9900
C51 H51A 0.9800
C51 H51B 0.9800
C51 H51C 0.9800
C52 C53 1.522(3)
C52 H52A 0.9900
C52 H52B 0.9900
C53 C54 1.519(3)
C53 H53A 0.9900
C53 H53B 0.9900
C54 C55 1.503(4)
C54 H54A 0.9900
C54 H54B 0.9900
C55 C56 1.513(4)
C55 H55A 0.9900
C55 H55B 0.9900
C56 H56A 0.9800
C56 H56B 0.9800
C56 H56C 0.9800
C57 C58 1.489(4)
C57 H57A 0.9900
C57 H57B 0.9900
C60 C61 1.506(4)
C60 H60A 0.9900
C60 H60B 0.9900
C62 H62A 0.9800
C62 H62B 0.9800
C62 H62C 0.9800
C63 C64 1.540(4)
C63 H63A 0.9900
C63 H63B 0.9900
C65 H65A 0.9800
C65 H65B 0.9800
C65 H65C 0.9800
C66 C67 1.529(3)
C66 H66A 0.9900
C66 H66B 0.9900
C67 C68 1.527(4)
C67 H67A 0.9900
C67 H67B 0.9900
C68 C69 1.503(5)
C68 H68A 0.9900
C68 H68B 0.9900
C69 C70 1.537(6)
C69 H69A 0.9900
C69 H69B 0.9900
C71 C72 1.509(4)
C71 H71A 0.9900
C71 H71B 0.9900
C73 H73A 0.9800
C73 H73B 0.9800
C73 H73C 0.9800
C74 C75 1.504(4)
C74 H74A 0.9900
C74 H74B 0.9900
C76 H76A 0.9800
C76 H76B 0.9800
C76 H76C 0.9800
C77 C78 1.506(4)
C77 H77A 0.9900
C77 H77B 0.9900
C79 H79A 0.9800
C79 H79B 0.9800
C79 H79C 0.9800
C80 C81 1.525(5)
C80 H80A 0.9900
C80 H80B 0.9900
C48A H48A 0.9800
C48A H48B 0.9800
C48A H48C 0.9800
C59A H59A 0.9800
C59A H59B 0.9800
C59A H59C 0.9800
C48B H48D 0.9800
C48B H48E 0.9800
C48B H48F 0.9800
C59B H59D 0.9800
C59B H59E 0.9800
C59B H59F 0.9800
C70 H70A 0.9800
C70 H70B 0.9800
C70 H70C 0.9800
C82A C81 1.453(11)
C82A C83A 1.491(11)
C82A H82A 0.9900
C82A H82B 0.9900
C83B C82B 1.545(11)
C83B C84B 1.560(12)
C83B H83A 0.9900
C83B H83B 0.9900
C83A C84A 1.512(11)
C83A H83C 0.9900
C83A H83D 0.9900
C84B H84A 0.9800
C84B H84B 0.9800
C84B H84C 0.9800
C84A H84D 0.9800
C84A H84E 0.9800
C84A H84F 0.9800
C82B C81 1.606(12)
C82B H82C 0.9900
C82B H82D 0.9900
C81 H81A 0.9900
C81 H81B 0.9900
O5A C33A 1.246(14)
C33A O6A 1.338(14)
O6A C34A 1.435(10)
C34A H34D 0.9800
C34A H34E 0.9800
C34A H34F 0.9800

loop_
_geom_hbond_atom_site_label_D
_geom_hbond_atom_site_label_H
_geom_hbond_atom_site_label_A
_geom_hbond_site_symmetry_A
_geom_hbond_distance_DH
_geom_hbond_distance_HA
_geom_hbond_distance_DA
_geom_hbond_angle_DHA
C32 H32B O18 1_455 0.99 2.55 3.304(4) 133
C34A H34A O12 1_455 1.16 2.29 3.085(9) 124
C45 H45A O29 1_565 0.98 2.33 3.304(5) 175
C45 H45B O35 2_665 0.98 2.52 3.471(6) 163
C48B H48F O5A 1_655 0.98 2.53 3.406(13) 149
C59A H59A O17 2_766 0.98 2.37 3.093(10) 130
C59A H59D O17 2_766 0.93 2.35 3.093(10) 137
C62 H62B O23 2_756 0.98 2.51 3.415(6) 153
C73 H73A O1 1_655 0.98 2.55 3.491(4) 160
C79 H79B O11 2_665 0.98 2.54 3.443(5) 153
C84A H84D O27 1_455 0.98 2.39 3.242(10) 145

loop_
_geom_torsion_atom_site_label_1
_geom_torsion_atom_site_label_2
_geom_torsion_atom_site_label_3
_geom_torsion_atom_site_label_4
_geom_torsion
C29 O1 C2 C3 58.8(3)
C29 O1 C2 C1 -124.6(2)
C6 C1 C2 C3 0.1(3)
C28 C1 C2 C3 -180.0(2)
C6 C1 C2 O1 -176.4(2)
C28 C1 C2 O1 3.5(3)
O1 C2 C3 C4 178.5(2)
C1 C2 C3 C4 2.0(4)
O1 C2 C3 O4 -1.8(3)
C1 C2 C3 O4 -178.2(2)
C32 O4 C3 C2 86.8(3)
C32 O4 C3 C4 -93.5(3)
C35 O7 C4 C3 -53.3(4)
C35 O7 C4 C5 130.7(3)
C2 C3 C4 O7 -178.2(2)
O4 C3 C4 O7 2.1(3)
C2 C3 C4 C5 -2.2(3)
O4 C3 C4 C5 178.0(2)
O7 C4 C5 C6 176.3(2)
C3 C4 C5 C6 0.3(3)
O7 C4 C5 C7 -2.5(3)
C3 C4 C5 C7 -178.5(2)
C4 C5 C6 C1 1.9(3)
C7 C5 C6 C1 -179.3(2)
C2 C1 C6 C5 -2.1(3)
C28 C1 C6 C5 177.9(2)
C6 C5 C7 C8 35.2(3)
C4 C5 C7 C8 -146.0(2)
C6 C5 C7 C38 -94.9(3)
C4 C5 C7 C38 83.9(2)
C5 C7 C8 C9 83.9(2)
C38 C7 C8 C9 -147.9(2)
C5 C7 C8 C13 -99.6(2)
C38 C7 C8 C13 28.6(3)
C43 O10 C9 C8 101.5(3)
C43 O10 C9 C10 -79.2(3)
C13 C8 C9 O10 -178.33(18)
C7 C8 C9 O10 -1.6(3)
C13 C8 C9 C10 2.5(3)
C7 C8 C9 C10 179.23(19)
C46 O13 C10 C11 119.3(3)
C46 O13 C10 C9 -67.6(3)
O10 C9 C10 O13 3.2(3)
C8 C9 C10 O13 -177.6(2)
O10 C9 C10 C11 176.31(19)
C8 C9 C10 C11 -4.5(3)
C49 O16 C11 C10 43.8(3)
C49 O16 C11 C12 -142.5(2)
O13 C10 C11 O16 -10.5(3)
C9 C10 C11 O16 176.3(2)
O13 C10 C11 C12 176.11(19)
C9 C10 C11 C12 2.9(3)
O16 C11 C12 C13 -173.41(19)
C10 C11 C12 C13 0.5(3)
O16 C11 C12 C14 9.0(3)
C10 C11 C12 C14 -177.2(2)
C9 C8 C13 C12 1.1(3)
C7 C8 C13 C12 -175.48(19)
C11 C12 C13 C8 -2.5(3)
C14 C12 C13 C8 175.00(19)
C13 C12 C14 C15 102.7(2)
C11 C12 C14 C15 -79.8(2)
C13 C12 C14 C52 -24.8(3)
C11 C12 C14 C52 152.7(2)
C12 C14 C15 C20 -38.9(3)
C52 C14 C15 C20 91.6(2)
C12 C14 C15 C16 143.3(2)
C52 C14 C15 C16 -86.3(2)
C57 O19 C16 C17 76.0(3)
C57 O19 C16 C15 -106.3(2)
C20 C15 C16 O19 -176.48(19)
C14 C15 C16 O19 1.5(3)
C20 C15 C16 C17 1.2(3)
C14 C15 C16 C17 179.1(2)
C60 O22 C17 C18 -86.5(3)
C60 O22 C17 C16 95.1(3)
O19 C16 C17 C18 176.7(2)
C15 C16 C17 C18 -1.0(4)
O19 C16 C17 O22 -4.9(3)
C15 C16 C17 O22 177.4(2)
C63 O25 C18 C17 -71.0(3)
C63 O25 C18 C19 112.0(3)
O22 C17 C18 O25 5.8(4)
C16 C17 C18 O25 -175.9(2)
O22 C17 C18 C19 -177.2(2)
C16 C17 C18 C19 1.1(4)
O25 C18 C19 C20 175.5(2)
C17 C18 C19 C20 -1.5(4)
O25 C18 C19 C21 -5.6(3)
C17 C18 C19 C21 177.4(2)
C18 C19 C20 C15 1.8(3)
C21 C19 C20 C15 -177.1(2)
C16 C15 C20 C19 -1.6(3)
C14 C15 C20 C19 -179.5(2)
C20 C19 C21 C22 32.4(3)
C18 C19 C21 C22 -146.5(2)
C20 C19 C21 C66 -96.3(3)
C18 C19 C21 C66 84.8(3)
C19 C21 C22 C27 -115.9(2)
C66 C21 C22 C27 9.5(3)
C19 C21 C22 C23 61.3(3)
C66 C21 C22 C23 -173.3(2)
C71 O28 C23 C24 65.9(3)
C71 O28 C23 C22 -117.9(2)
C27 C22 C23 O28 -177.33(18)
C21 C22 C23 O28 5.3(3)
C27 C22 C23 C24 -1.1(3)
C21 C22 C23 C24 -178.5(2)
O28 C23 C24 O31 -6.4(3)
C22 C23 C24 O31 177.47(19)
O28 C23 C24 C25 175.99(19)
C22 C23 C24 C25 -0.2(3)
C74 O31 C24 C23 90.4(2)
C74 O31 C24 C25 -92.0(3)
C77 O34 C25 C24 -64.7(3)
C77 O34 C25 C26 118.2(2)
C23 C24 C25 O34 -175.9(2)
O31 C24 C25 O34 6.5(3)
C23 C24 C25 C26 1.2(3)
O31 C24 C25 C26 -176.5(2)
O34 C25 C26 C27 176.28(19)
C24 C25 C26 C27 -0.8(3)
O34 C25 C26 C28 -7.0(3)
C24 C25 C26 C28 175.9(2)
C25 C26 C27 C22 -0.6(3)
C28 C26 C27 C22 -177.1(2)
C23 C22 C27 C26 1.5(3)
C21 C22 C27 C26 178.7(2)
C27 C26 C28 C1 116.1(2)
C25 C26 C28 C1 -60.4(3)
C27 C26 C28 C80 -8.7(3)
C25 C26 C28 C80 174.8(2)
C2 C1 C28 C26 146.5(2)
C6 C1 C28 C26 -33.6(3)
C2 C1 C28 C80 -85.1(3)
C6 C1 C28 C80 94.9(3)
C2 O1 C29 C30 133.5(2)
C31 O3 C30 O2 -1.8(5)
C31 O3 C30 C29 -179.8(3)
O1 C29 C30 O2 -8.3(4)
O1 C29 C30 O3 169.6(2)
C3 O4 C32 C33B 167.3(5)
C3 O4 C32 C33A -172.1(5)
C34B O6B C33B O5B 11.2(19)
C34B O6B C33B C32 -156.6(10)
O4 C32 C33B O5B 1.1(17)
C33A C32 C33B O5B -101(3)
O4 C32 C33B O6B 166.1(11)
C33A C32 C33B O6B 64(2)
C4 O7 C35 C36 -138.0(3)
C37 O9 C36 O8 2.0(6)
C37 O9 C36 C35 -178.9(4)
O7 C35 C36 O8 15.1(6)
O7 C35 C36 O9 -163.9(3)
C8 C7 C38 C39 69.2(3)
C5 C7 C38 C39 -161.0(2)
C7 C38 C39 C40 -179.4(2)
C38 C39 C40 C41 -172.4(2)
C39 C40 C41 C42 -179.0(3)
C9 O10 C43 C44 159.1(3)
C45 O12 C44 O11 -1.4(6)
C45 O12 C44 C43 174.4(4)
O10 C43 C44 O11 -16.1(6)
O10 C43 C44 O12 168.3(3)
C10 O13 C46 C47 -169.9(2)
C48B O15 C47 O14 -12.9(8)
C48A O15 C47 O14 21.6(7)
C48B O15 C47 C46 169.7(6)
C48A O15 C47 C46 -155.8(5)
O13 C46 C47 O14 33.3(5)
O13 C46 C47 O15 -149.3(3)
C11 O16 C49 C50 95.5(3)
C51 O18 C50 O17 1.5(5)
C51 O18 C50 C49 -179.5(3)
O16 C49 C50 O17 -17.7(5)
O16 C49 C50 O18 163.2(3)
C12 C14 C52 C53 -62.3(3)
C15 C14 C52 C53 168.46(19)
C14 C52 C53 C54 -164.5(2)
C52 C53 C54 C55 -179.7(2)
C53 C54 C55 C56 -176.0(3)
C16 O19 C57 C58 175.2(2)
C59A O21 C58 O20 -16.0(8)
C59B O21 C58 O20 10.5(7)
C59A O21 C58 C57 160.5(6)
C59B O21 C58 C57 -173.0(6)
O19 C57 C58 O20 -172.1(3)
O19 C57 C58 O21 11.3(4)
C17 O22 C60 C61 174.5(2)
C62 O24 C61 O23 2.0(5)
C62 O24 C61 C60 -178.6(3)
O22 C60 C61 O23 1.2(5)
O22 C60 C61 O24 -178.3(2)
C18 O25 C63 C64 133.8(3)
C65 O27 C64 O26 1.0(5)
C65 O27 C64 C63 178.9(3)
O25 C63 C64 O26 -8.9(5)
O25 C63 C64 O27 173.3(3)
C22 C21 C66 C67 73.6(3)
C19 C21 C66 C67 -161.4(2)
C21 C66 C67 C68 177.6(2)
C66 C67 C68 C69 -174.8(3)
C67 C68 C69 C70 178.9(4)
C23 O28 C71 C72 -125.3(2)
C73 O30 C72 O29 0.3(4)
C73 O30 C72 C71 178.6(3)
O28 C71 C72 O29 -7.2(4)
O28 C71 C72 O30 174.4(2)
C24 O31 C74 C75 -175.9(2)
C76 O33 C75 O32 3.1(5)
C76 O33 C75 C74 -177.0(3)
O31 C74 C75 O32 1.8(4)
O31 C74 C75 O33 -178.1(2)
C25 O34 C77 C78 126.8(2)
C79 O36 C78 O35 -0.9(4)
C79 O36 C78 C77 179.4(3)
O34 C77 C78 O35 -5.0(4)
O34 C77 C78 O36 174.6(2)
C26 C28 C80 C81 -71.2(3)
C1 C28 C80 C81 163.7(3)
C81 C82A C83A C84A 178.2(10)
C84B C83B C82B C81 -64.7(12)
C83A C82A C81 C80 173.5(8)
C83A C82A C81 C82B 169(5)
C28 C80 C81 C82A -175.0(8)
C28 C80 C81 C82B -173.7(6)
C83B C82B C81 C82A 10(3)
C83B C82B C81 C80 -165.5(9)
O4 C32 C33A O5A 10.1(12)
C33B C32 C33A O5A 95(2)
O4 C32 C33A O6A -157.9(8)
C33B C32 C33A O6A -73.3(19)
O5A C33A O6A C34A 4(2)
C32 C33A O6A C34A 167.7(9)
